data_7120443
loop_
_publ_author_name
'Rovira, Mireia'
'Ja\<s\'ikov\'a, Lucie'
'Andris, Erik'
'Acu\~na-Pares, Ferran'
'Soler, Marta'
'G\"uell, Imma'
'Wang, Ming-Zheng'
'Gomez, Laura'
'Luis, Josep M.'
'Roithova, Jana'
'Ribas, Xavi'

_publ_section_title
;
 CuI/CuIII prototypical organometallic mechanism for the deactivation of
 an active pincer-like CuI catalyst in Ullmann-type couplings
;
_journal_name_full 'Chem. Commun.'
_journal_paper_doi 10.1039/C7CC04491G
_journal_year 2017
_chemical_formula_moiety 'C9 H17 N3, 2(Cl) '
_chemical_formula_sum 'C9 H17 Cl2 N3'
_chemical_formula_weight 238.16
_chemical_name_systematic
; 
 ? 
;
_space_group_IT_number 19
_symmetry_cell_setting orthorhombic
_symmetry_space_group_name_Hall 'P 2ac 2ab'
_symmetry_space_group_name_H-M 'P 21 21 21'
_atom_sites_solution_hydrogens geom
_atom_sites_solution_primary direct
_atom_sites_solution_secondary difmap
_audit_creation_method SHELXL-97
_audit_update_record
;
2015-03-17 deposited with the CCDC.
2017-07-13 downloaded from the CCDC.
;
_cell_angle_alpha 90.00
_cell_angle_beta 90.00
_cell_angle_gamma 90.00
_cell_formula_units_Z 4
_cell_length_a 9.439(5)
_cell_length_b 10.181(5)
_cell_length_c 13.024(7)
_cell_measurement_reflns_used 4342
_cell_measurement_temperature 300(2)
_cell_measurement_theta_max 25.32
_cell_measurement_theta_min 2.94
_cell_volume 1251.6(11)
_computing_cell_refinement 'Bruker SMART'
_computing_data_collection 'Bruker SMART'
_computing_data_reduction 'Bruker SAINT'
_computing_molecular_graphics 'Bruker SHELXTL'
_computing_publication_material 'Bruker SHELXTL'
_computing_structure_refinement 'Bruker SHELXTL'
_computing_structure_solution 'Bruker SHELXTL'
_diffrn_ambient_temperature 300(2)
_diffrn_measured_fraction_theta_full 0.995
_diffrn_measured_fraction_theta_max 0.995
_diffrn_measurement_device_type 'CCD area detector'
_diffrn_measurement_method 'phi and omega scans'
_diffrn_radiation_monochromator graphite
_diffrn_radiation_source 'fine-focus sealed tube'
_diffrn_radiation_type MoK\a
_diffrn_radiation_wavelength 0.71073
_diffrn_reflns_av_R_equivalents 0.0402
_diffrn_reflns_av_sigmaI/netI 0.0296
_diffrn_reflns_limit_h_max 12
_diffrn_reflns_limit_h_min -12
_diffrn_reflns_limit_k_max 13
_diffrn_reflns_limit_k_min -13
_diffrn_reflns_limit_l_max 17
_diffrn_reflns_limit_l_min -17
_diffrn_reflns_number 20107
_diffrn_reflns_theta_full 28.52
_diffrn_reflns_theta_max 28.52
_diffrn_reflns_theta_min 2.54
_exptl_absorpt_coefficient_mu 0.489
_exptl_absorpt_correction_T_max 1.0
_exptl_absorpt_correction_T_min 0.916763
_exptl_absorpt_correction_type empirical
_exptl_absorpt_process_details 'SADABS v2.10 BRUKER 2001'
_exptl_crystal_colour colorless
_exptl_crystal_density_diffrn 1.264
_exptl_crystal_density_method 'not measured'
_exptl_crystal_description prism
_exptl_crystal_F_000 504
_exptl_crystal_size_max 0.3
_exptl_crystal_size_mid 0.2
_exptl_crystal_size_min 0.2
_refine_diff_density_max 0.252
_refine_diff_density_min -0.163
_refine_diff_density_rms
'0.044 &#x00EF;&#x00BB;&#x00BF;#######################################################################'
_refine_ls_abs_structure_details 'Flack H D (1983), Acta Cryst. A39, 876-881'
_refine_ls_abs_structure_Flack 0.01(7)
_refine_ls_extinction_method none
_refine_ls_goodness_of_fit_ref 1.068
_refine_ls_hydrogen_treatment mixed
_refine_ls_matrix_type full
_refine_ls_number_parameters 143
_refine_ls_number_reflns 3157
_refine_ls_number_restraints 0
_refine_ls_restrained_S_all 1.068
_refine_ls_R_factor_all 0.0509
_refine_ls_R_factor_gt 0.0381
_refine_ls_shift/su_max 0.000
_refine_ls_shift/su_mean 0.000
_refine_ls_structure_factor_coef Fsqd
_refine_ls_weighting_details 'calc w=1/[\s^2^(Fo^2^)+(0.0432P)^2^+0.1060P] where P=(Fo^2^+2Fc^2^)/3'
_refine_ls_weighting_scheme calc
_refine_ls_wR_factor_gt 0.0836
_refine_ls_wR_factor_ref 0.0903
_reflns_number_gt 2659
_reflns_number_total 3157
_reflns_threshold_expression >2sigma(I)
_cod_data_source_file c7cc04491g2.cif
_cod_data_source_block mwll1p37ev
_cod_original_cell_volume 1251.6(12)
_cod_original_sg_symbol_H-M P212121
_cod_database_code 7120443

loop_
_symmetry_equiv_pos_as_xyz
'x, y, z'
'-x+1/2, -y, z+1/2'
'-x, y+1/2, -z+1/2'
'x+1/2, -y+1/2, -z'

loop_
_atom_site_label
_atom_site_type_symbol
_atom_site_fract_x
_atom_site_fract_y
_atom_site_fract_z
_atom_site_U_iso_or_equiv
_atom_site_adp_type
_atom_site_occupancy
_atom_site_symmetry_multiplicity
_atom_site_calc_flag
_atom_site_refinement_flags
Cl1 Cl 0.89490(5) 0.24528(5) 0.96202(4) 0.04626(14) Uani 1 1 d .
Cl2 Cl 0.92495(5) 0.73573(5) 0.85754(4) 0.04925(15) Uani 1 1 d .
N1 N 0.41057(18) 0.96490(16) 0.89338(13) 0.0397(4) Uani 1 1 d .
C1 C 0.5346(2) 0.90439(19) 0.88481(16) 0.0389(5) Uani 1 1 d .
N2 N 0.58340(18) 0.99612(17) 1.05454(13) 0.0390(4) Uani 1 1 d .
H2B H 0.520(2) 1.070(2) 1.0417(16) 0.047(6) Uiso 1 1 d .
H2C H 0.517(3) 0.919(3) 1.0846(19) 0.074(8) Uiso 1 1 d .
C2 C 0.5607(2) 0.8084(2) 0.81272(17) 0.0499(5) Uani 1 1 d .
H2A H 0.6517 0.7694 0.8067 0.060 Uiso 1 1 calc R
N3 N 0.1552(2) 1.06183(18) 0.94436(18) 0.0496(5) Uani 1 1 d .
H3C H 0.234(3) 1.112(3) 0.960(2) 0.073(9) Uiso 1 1 d .
H3B H 0.079(3) 1.126(2) 0.944(2) 0.073(8) Uiso 1 1 d .
C3 C 0.4513(3) 0.7709(3) 0.74990(19) 0.0622(7) Uani 1 1 d .
H3A H 0.4654 0.7043 0.6998 0.075 Uiso 1 1 calc R
C4 C 0.3210(3) 0.8301(3) 0.75970(18) 0.0549(6) Uani 1 1 d .
H4A H 0.2434 0.8041 0.7179 0.066 Uiso 1 1 calc R
C5 C 0.3062(2) 0.9276(2) 0.83145(16) 0.0415(5) Uani 1 1 d .
C6 C 0.6484(2) 0.9480(2) 0.95878(19) 0.0458(5) Uani 1 1 d .
H6A H 0.7122 0.8734 0.9742 0.055 Uiso 1 1 calc R
H6B H 0.7055 1.0189 0.9272 0.055 Uiso 1 1 calc R
C7 C 0.6876(3) 1.0325(3) 1.1345(2) 0.0560(6) Uani 1 1 d .
H7A H 0.6375 1.0624 1.1961 0.084 Uiso 1 1 calc R
H7B H 0.7484 1.1033 1.1089 0.084 Uiso 1 1 calc R
H7C H 0.7459 0.9559 1.1515 0.084 Uiso 1 1 calc R
C8 C 0.1699(2) 1.0027(2) 0.8413(2) 0.0507(6) Uani 1 1 d .
H8A H 0.1671 1.0729 0.7888 0.061 Uiso 1 1 calc R
H8B H 0.0892 0.9427 0.8285 0.061 Uiso 1 1 calc R
C9 C 0.1259(3) 0.9649(2) 1.0270(2) 0.0545(6) Uani 1 1 d .
H9A H 0.1179 1.0107 1.0929 0.082 Uiso 1 1 calc R
H9B H 0.2036 0.9012 1.0303 0.082 Uiso 1 1 calc R
H9C H 0.0370 0.9190 1.0121 0.082 Uiso 1 1 calc R

loop_
_atom_site_aniso_label
_atom_site_aniso_U_11
_atom_site_aniso_U_22
_atom_site_aniso_U_33
_atom_site_aniso_U_23
_atom_site_aniso_U_13
_atom_site_aniso_U_12
Cl1 0.0372(2) 0.0370(2) 0.0646(3) -0.0003(3) 0.0006(2) 0.0060(2)
Cl2 0.0432(3) 0.0410(3) 0.0636(3) 0.0003(3) -0.0064(2) 0.0005(2)
N1 0.0338(8) 0.0380(8) 0.0472(10) -0.0015(8) -0.0060(7) -0.0005(7)
C1 0.0357(10) 0.0379(10) 0.0430(12) 0.0014(9) 0.0009(9) -0.0009(8)
N2 0.0333(8) 0.0390(9) 0.0447(10) -0.0002(8) -0.0043(8) 0.0003(8)
C2 0.0473(12) 0.0532(12) 0.0493(13) -0.0047(11) 0.0051(10) 0.0067(11)
N3 0.0306(9) 0.0342(9) 0.0841(15) -0.0025(10) -0.0095(10) 0.0042(8)
C3 0.0722(16) 0.0650(16) 0.0492(13) -0.0195(13) -0.0021(12) 0.0001(15)
C4 0.0591(15) 0.0597(14) 0.0460(14) -0.0057(11) -0.0135(11) -0.0087(13)
C5 0.0396(10) 0.0417(11) 0.0432(12) 0.0108(9) -0.0072(9) -0.0045(9)
C6 0.0337(10) 0.0502(12) 0.0535(14) -0.0074(11) -0.0014(10) 0.0023(9)
C7 0.0499(13) 0.0647(15) 0.0534(15) -0.0045(13) -0.0133(12) -0.0094(12)
C8 0.0373(11) 0.0556(13) 0.0592(15) 0.0152(12) -0.0140(11) -0.0034(10)
C9 0.0457(13) 0.0582(14) 0.0594(15) -0.0058(13) -0.0006(12) 0.0037(11)

loop_
_atom_type_symbol
_atom_type_description
_atom_type_scat_dispersion_real
_atom_type_scat_dispersion_imag
_atom_type_scat_source
C C 0.0033 0.0016 'International Tables Vol C Tables 4.2.6.8 and 6.1.1.4'
H H 0.0000 0.0000 'International Tables Vol C Tables 4.2.6.8 and 6.1.1.4'
N N 0.0061 0.0033 'International Tables Vol C Tables 4.2.6.8 and 6.1.1.4'
Cl Cl 0.1484 0.1585 'International Tables Vol C Tables 4.2.6.8 and 6.1.1.4'

loop_
_geom_angle_atom_site_label_1
_geom_angle_atom_site_label_2
_geom_angle_atom_site_label_3
_geom_angle
C1 N1 C5 118.05(18)
N1 C1 C2 123.0(2)
N1 C1 C6 115.92(19)
C2 C1 C6 121.10(19)
C6 N2 C7 113.71(17)
C6 N2 H2B 111.5(13)
C7 N2 H2B 109.6(13)
C6 N2 H2C 107.8(13)
C7 N2 H2C 108.1(14)
H2B N2 H2C 105.8(18)
C3 C2 C1 118.0(2)
C3 C2 H2A 121.0
C1 C2 H2A 121.0
C8 N3 C9 113.86(18)
C8 N3 H3C 110.3(17)
C9 N3 H3C 110.8(17)
C8 N3 H3B 109.8(16)
C9 N3 H3B 108.4(16)
H3C N3 H3B 103(2)
C2 C3 C4 119.7(2)
C2 C3 H3A 120.1
C4 C3 H3A 120.1
C5 C4 C3 118.1(2)
C5 C4 H4A 120.9
C3 C4 H4A 120.9
N1 C5 C4 123.1(2)
N1 C5 C8 116.0(2)
C4 C5 C8 120.9(2)
N2 C6 C1 109.98(17)
N2 C6 H6A 109.7
C1 C6 H6A 109.7
N2 C6 H6B 109.7
C1 C6 H6B 109.7
H6A C6 H6B 108.2
N2 C7 H7A 109.5
N2 C7 H7B 109.5
H7A C7 H7B 109.5
N2 C7 H7C 109.5
H7A C7 H7C 109.5
H7B C7 H7C 109.5
N3 C8 C5 111.46(18)
N3 C8 H8A 109.3
C5 C8 H8A 109.3
N3 C8 H8B 109.3
C5 C8 H8B 109.3
H8A C8 H8B 108.0
N3 C9 H9A 109.5
N3 C9 H9B 109.5
H9A C9 H9B 109.5
N3 C9 H9C 109.5
H9A C9 H9C 109.5
H9B C9 H9C 109.5

loop_
_geom_bond_atom_site_label_1
_geom_bond_atom_site_label_2
_geom_bond_distance
N1 C1 1.328(3)
N1 C5 1.329(3)
C1 C2 1.377(3)
C1 C6 1.510(3)
N2 C6 1.474(3)
N2 C7 1.480(3)
N2 H2B 0.98(2)
N2 H2C 1.08(3)
C2 C3 1.372(3)
C2 H2A 0.9500
N3 C8 1.478(3)
N3 C9 1.486(3)
N3 H3C 0.93(3)
N3 H3B 0.97(3)
C3 C4 1.376(4)
C3 H3A 0.9500
C4 C5 1.370(3)
C4 H4A 0.9500
C5 C8 1.502(3)
C6 H6A 0.9900
C6 H6B 0.9900
C7 H7A 0.9800
C7 H7B 0.9800
C7 H7C 0.9800
C8 H8A 0.9900
C8 H8B 0.9900
C9 H9A 0.9800
C9 H9B 0.9800
C9 H9C 0.9800

loop_
_geom_torsion_atom_site_label_1
_geom_torsion_atom_site_label_2
_geom_torsion_atom_site_label_3
_geom_torsion_atom_site_label_4
_geom_torsion
C5 N1 C1 C2 2.2(3)
C5 N1 C1 C6 -178.47(18)
N1 C1 C2 C3 -2.5(3)
C6 C1 C2 C3 178.2(2)
C1 C2 C3 C4 0.7(4)
C2 C3 C4 C5 1.4(4)
C1 N1 C5 C4 0.0(3)
C1 N1 C5 C8 -177.66(18)
C3 C4 C5 N1 -1.8(4)
C3 C4 C5 C8 175.8(2)
C7 N2 C6 C1 176.00(19)
N1 C1 C6 N2 28.6(3)
C2 C1 C6 N2 -152.01(19)
C9 N3 C8 C5 -71.9(2)
N1 C5 C8 N3 -25.0(3)
C4 C5 C8 N3 157.2(2)
